data_7027180
loop_
_publ_author_name
'Biagini, Marina Cingi'
'Ferrari, Maura'
'Lanfranchi, Maurizio'
'Marchi\`o, Luciano'
'Pellinghelli, Maria Angela'

_publ_section_title
;
 Chirality in mononuclear square planar complexes
;
_journal_issue 10
_journal_name_full 'Journal of the Chemical Society, Dalton Transactions'
_journal_page_first 1575
_journal_paper_doi 10.1039/a808940j
_journal_year 1999
_chemical_formula_sum 'C14 H19 Cl3 N2 Pt'
_chemical_formula_weight 516.75
_chemical_name_systematic
; 
 ? 
;
_space_group_IT_number 14
_symmetry_cell_setting monoclinic
_symmetry_space_group_name_Hall '-P 2yn'
_symmetry_space_group_name_H-M 'P 1 21/n 1'
_atom_sites_solution_hydrogens geom
_atom_sites_solution_primary direct
_atom_sites_solution_secondary difmap
_audit_creation_method SHELXL-97
_cell_angle_alpha 90.00
_cell_angle_beta 102.42(2)
_cell_angle_gamma 90.00
_cell_formula_units_Z 4
_cell_length_a 17.029(8)
_cell_length_b 9.523(4)
_cell_length_c 11.261(5)
_cell_measurement_reflns_used 30
_cell_measurement_temperature 293(2)
_cell_measurement_theta_max 14
_cell_measurement_theta_min 9
_cell_volume 1783.4(14)
_computing_structure_refinement 'SHELXL-97 (Sheldrick, 1997)'
_computing_structure_solution SIR-92
_diffrn_ambient_temperature 293(2)
_diffrn_measured_fraction_theta_full 0.932
_diffrn_measured_fraction_theta_max 0.932
_diffrn_measurement_device_type 'Philips PW 1100 diffractometer'
_diffrn_measurement_method \q/2\q
_diffrn_radiation_monochromator graphite
_diffrn_radiation_source 'fine-focus sealed tube'
_diffrn_radiation_type MoK\a
_diffrn_radiation_wavelength 0.71073
_diffrn_reflns_av_R_equivalents 0.0771
_diffrn_reflns_av_sigmaI/netI 0.1139
_diffrn_reflns_limit_h_max 19
_diffrn_reflns_limit_h_min -20
_diffrn_reflns_limit_k_max 11
_diffrn_reflns_limit_k_min 0
_diffrn_reflns_limit_l_max 13
_diffrn_reflns_limit_l_min 0
_diffrn_reflns_number 3292
_diffrn_reflns_theta_full 25.01
_diffrn_reflns_theta_max 25.01
_diffrn_reflns_theta_min 3.24
_diffrn_standards_decay_% 0
_diffrn_standards_number 1
_exptl_absorpt_coefficient_mu 8.309
_exptl_absorpt_correction_T_max 1.0000
_exptl_absorpt_correction_T_min 0.4197
_exptl_absorpt_correction_type empirical
_exptl_crystal_colour yellow
_exptl_crystal_density_diffrn 1.925
_exptl_crystal_density_method 'not measured'
_exptl_crystal_description prism
_exptl_crystal_F_000 984
_exptl_crystal_size_max 0.28
_exptl_crystal_size_mid 0.20
_exptl_crystal_size_min 0.15
_refine_diff_density_max 1.130
_refine_diff_density_min -1.191
_refine_diff_density_rms 0.183
_refine_ls_extinction_method none
_refine_ls_goodness_of_fit_ref 0.874
_refine_ls_hydrogen_treatment mixed
_refine_ls_matrix_type full
_refine_ls_number_parameters 185
_refine_ls_number_reflns 3134
_refine_ls_number_restraints 4
_refine_ls_restrained_S_all 0.878
_refine_ls_R_factor_all 0.1102
_refine_ls_R_factor_gt 0.0472
_refine_ls_shift/su_max 0.002
_refine_ls_shift/su_mean 0.000
_refine_ls_structure_factor_coef Fsqd
_refine_ls_weighting_details 'w=1/[\s^2^(Fo^2^)+(0.0599P)^2^+0.0000P] where P=(Fo^2^+2Fc^2^)/3'
_refine_ls_weighting_scheme calc
_refine_ls_wR_factor_gt 0.1031
_refine_ls_wR_factor_ref 0.1242
_reflns_number_gt 1696
_reflns_number_total 3134
_reflns_threshold_expression >2sigma(I)
_cod_data_source_file 808940jsup1.cif
_cod_data_source_block 1
_cod_depositor_comments
;
The following automatic conversions were performed:

'_refine_ls_weighting_scheme' value 'calc
w=1/[\s^2^(Fo^2^)+(0.0599P)^2^+0.0000P] where P=(Fo^2^+2Fc^2^)/3' was
changed to 'calc'. New tag '_refine_ls_weighting_details' was
created. The value of the new tag was set to
'w=1/[\s^2^(Fo^2^)+(0.0599P)^2^+0.0000P] where P=(Fo^2^+2Fc^2^)/3'.

Automatic conversion script
Id: cif_fix_values 3143 2015-03-26 13:38:13Z robertas 
;
_cod_database_code 7027180

loop_
_symmetry_equiv_pos_as_xyz
'x, y, z'
'-x+1/2, y+1/2, -z+1/2'
'-x, -y, -z'
'x-1/2, -y-1/2, z-1/2'

loop_
_atom_site_label
_atom_site_type_symbol
_atom_site_fract_x
_atom_site_fract_y
_atom_site_fract_z
_atom_site_U_iso_or_equiv
_atom_site_adp_type
_atom_site_occupancy
_atom_site_calc_flag
_atom_site_refinement_flags
Pt Pt 0.53066(3) 0.18717(6) 0.31115(5) 0.0486(2) Uani 1 d .
Cl1 Cl 0.4378(2) 0.2831(4) 0.4094(3) 0.0681(11) Uani 1 d .
Cl2 Cl 0.4365(2) 0.1773(5) 0.1312(3) 0.0660(10) Uani 1 d .
Cl3 Cl 0.6253(2) 0.0942(4) 0.2148(3) 0.0709(11) Uani 1 d .
N11 N 0.6107(6) 0.1892(13) 0.4688(9) 0.049(3) Uani 1 d .
C11 C 0.6667(9) 0.2928(17) 0.5038(12) 0.067(4) Uani 1 d D
C21 C 0.7224(10) 0.285(2) 0.6118(15) 0.089(6) Uani 1 d .
H21 H 0.7609 0.3553 0.6326 0.09(3) Uiso 1 calc R
C31 C 0.7208(9) 0.173(2) 0.6895(16) 0.094(6) Uani 1 d .
H31 H 0.7581 0.1679 0.7631 0.09(3) Uiso 1 calc R
C41 C 0.6639(10) 0.068(2) 0.6577(14) 0.085(5) Uani 1 d .
H41 H 0.6612 -0.0084 0.7081 0.09(3) Uiso 1 calc R
C51 C 0.6111(8) 0.0836(18) 0.5465(13) 0.065(4) Uani 1 d .
H51 H 0.5725 0.0140 0.5239 0.09(3) Uiso 1 calc R
C61 C 0.6664(12) 0.4064(17) 0.4142(16) 0.107(7) Uani 1 d D
H61A H 0.6812 0.3655 0.3432 0.35(9) Uiso 1 calc R
H61B H 0.6116 0.4402 0.3889 0.35(9) Uiso 1 calc R
C71 C 0.7193(11) 0.530(2) 0.4522(18) 0.131(8) Uani 1 d D
H71A H 0.7131 0.5958 0.3862 0.35(9) Uiso 1 calc R
H71B H 0.7743 0.4998 0.4741 0.35(9) Uiso 1 calc R
H71C H 0.7047 0.5744 0.5209 0.35(9) Uiso 1 calc R
N12 N 0.5661(9) 0.2544(14) 0.9483(12) 0.078(4) Uani 1 d .
H12 H 0.5774 0.2128 1.0177 0.08(2) Uiso 1 calc R
C12 C 0.6054(11) 0.3758(19) 0.9381(16) 0.092(6) Uani 1 d D
C22 C 0.5830(10) 0.4328(19) 0.8202(15) 0.080(5) Uani 1 d .
H22 H 0.6053 0.5185 0.8054 0.08(2) Uiso 1 calc R
C32 C 0.5306(12) 0.3699(19) 0.7260(17) 0.086(5) Uani 1 d .
H32 H 0.5193 0.4105 0.6490 0.08(2) Uiso 1 calc R
C42 C 0.4947(9) 0.244(2) 0.7476(14) 0.076(5) Uani 1 d .
H42 H 0.4599 0.1965 0.6856 0.08(2) Uiso 1 calc R
C52 C 0.5121(10) 0.1936(18) 0.8616(16) 0.078(5) Uani 1 d .
H52 H 0.4855 0.1139 0.8801 0.08(2) Uiso 1 calc R
C62 C 0.6784(15) 0.420(2) 1.0400(18) 0.147(11) Uani 1 d D
H62A H 0.6952 0.3463 1.0991 0.24(6) Uiso 1 calc R
H62B H 0.7238 0.4511 1.0073 0.24(6) Uiso 1 calc R
C72 C 0.6403(18) 0.537(3) 1.090(2) 0.250(19) Uani 1 d D
H72A H 0.6784 0.5789 1.1561 0.24(6) Uiso 1 calc R
H72B H 0.5951 0.5026 1.1201 0.24(6) Uiso 1 calc R
H72C H 0.6224 0.6058 1.0283 0.24(6) Uiso 1 calc R

loop_
_atom_site_aniso_label
_atom_site_aniso_U_11
_atom_site_aniso_U_22
_atom_site_aniso_U_33
_atom_site_aniso_U_23
_atom_site_aniso_U_13
_atom_site_aniso_U_12
Pt 0.0505(3) 0.0471(3) 0.0475(3) 0.0047(3) 0.0088(2) -0.0061(3)
Cl1 0.072(2) 0.078(3) 0.057(2) 0.003(2) 0.0197(18) 0.013(2)
Cl2 0.060(2) 0.079(3) 0.057(2) 0.001(2) 0.0077(17) -0.004(2)
Cl3 0.062(2) 0.086(3) 0.068(2) -0.001(2) 0.0237(19) -0.002(2)
N11 0.039(6) 0.065(7) 0.047(6) 0.007(7) 0.018(5) -0.012(7)
C11 0.068(10) 0.076(12) 0.055(9) -0.011(9) 0.008(8) -0.011(10)
C21 0.066(11) 0.113(16) 0.076(12) 0.012(11) -0.010(9) -0.025(11)
C31 0.049(9) 0.16(2) 0.065(11) -0.002(14) -0.002(8) 0.006(13)
C41 0.074(11) 0.118(16) 0.058(10) 0.018(11) -0.002(9) 0.012(12)
C51 0.053(9) 0.088(12) 0.057(9) -0.003(9) 0.014(8) -0.016(9)
C61 0.139(17) 0.066(13) 0.102(14) 0.011(11) 0.000(12) -0.056(12)
C71 0.117(17) 0.13(2) 0.15(2) 0.007(17) 0.039(15) -0.037(16)
N12 0.123(12) 0.063(9) 0.047(8) 0.002(7) 0.014(8) -0.008(9)
C12 0.126(16) 0.059(11) 0.081(13) 0.000(10) 0.001(12) -0.027(11)
C22 0.097(12) 0.066(11) 0.078(12) 0.027(10) 0.020(10) 0.002(11)
C32 0.106(15) 0.070(12) 0.077(13) 0.002(10) 0.009(11) 0.013(11)
C42 0.072(11) 0.116(16) 0.042(9) -0.014(9) 0.017(8) -0.018(10)
C52 0.099(12) 0.056(10) 0.080(12) -0.013(10) 0.021(10) -0.017(11)
C62 0.25(3) 0.11(2) 0.094(17) -0.030(14) 0.065(19) -0.09(2)
C72 0.27(4) 0.34(6) 0.11(2) 0.04(3) -0.01(3) -0.01(4)

loop_
_atom_type_symbol
_atom_type_description
_atom_type_scat_dispersion_real
_atom_type_scat_dispersion_imag
_atom_type_scat_source
C C 0.0033 0.0016 'International Tables Vol C Tables 4.2.6.8 and 6.1.1.4'
H H 0.0000 0.0000 'International Tables Vol C Tables 4.2.6.8 and 6.1.1.4'
Cl Cl 0.1484 0.1585 'International Tables Vol C Tables 4.2.6.8 and 6.1.1.4'
N N 0.0061 0.0033 'International Tables Vol C Tables 4.2.6.8 and 6.1.1.4'
Pt Pt -1.7033 8.3905 'International Tables Vol C Tables 4.2.6.8 and 6.1.1.4'

loop_
_geom_angle_atom_site_label_1
_geom_angle_atom_site_label_2
_geom_angle_atom_site_label_3
_geom_angle
N11 Pt Cl2 177.9(3)
N11 Pt Cl3 90.6(3)
Cl2 Pt Cl3 89.73(14)
N11 Pt Cl1 88.7(3)
Cl2 Pt Cl1 91.07(14)
Cl3 Pt Cl1 178.92(14)
C51 N11 C11 116.7(11)
C51 N11 Pt 119.0(9)
C11 N11 Pt 124.3(9)
N11 C11 C21 121.5(14)
N11 C11 C61 115.5(12)
C21 C11 C61 122.8(15)
C11 C21 C31 119.7(16)
C11 C21 H21 120.2
C31 C21 H21 120.2
C41 C31 C21 120.0(15)
C41 C31 H31 120.0
C21 C31 H31 120.0
C51 C41 C31 116.1(17)
C51 C41 H41 122.0
C31 C41 H41 122.0
N11 C51 C41 125.9(15)
N11 C51 H51 117.0
C41 C51 H51 117.0
C71 C61 C11 118.0(15)
C71 C61 H61A 107.8
C11 C61 H61A 107.8
C71 C61 H61B 107.8
C11 C61 H61B 107.8
H61A C61 H61B 107.1
C61 C71 H71A 109.5
C61 C71 H71B 109.5
H71A C71 H71B 109.5
C61 C71 H71C 109.5
H71A C71 H71C 109.5
H71B C71 H71C 109.5
C52 N12 C12 126.1(15)
C52 N12 H12 116.9
C12 N12 H12 116.9
N12 C12 C22 111.8(15)
N12 C12 C62 120.1(16)
C22 C12 C62 126.9(18)
C32 C22 C12 124.1(17)
C32 C22 H22 117.9
C12 C22 H22 117.9
C42 C32 C22 118.6(17)
C42 C32 H32 120.7
C22 C32 H32 120.7
C52 C42 C32 117.4(17)
C52 C42 H42 121.3
C32 C42 H42 121.3
N12 C52 C42 121.7(17)
N12 C52 H52 119.2
C42 C52 H52 119.2
C72 C62 C12 98(2)
C72 C62 H62A 112.1
C12 C62 H62A 112.1
C72 C62 H62B 112.1
C12 C62 H62B 112.1
H62A C62 H62B 109.8
C62 C72 H72A 109.5
C62 C72 H72B 109.5
H72A C72 H72B 109.5
C62 C72 H72C 109.5
H72A C72 H72C 109.5
H72B C72 H72C 109.5

loop_
_geom_bond_atom_site_label_1
_geom_bond_atom_site_label_2
_geom_bond_distance
Pt N11 1.992(10)
Pt Cl2 2.300(4)
Pt Cl3 2.305(4)
Pt Cl1 2.305(4)
N11 C51 1.332(17)
N11 C11 1.370(16)
C11 C21 1.373(19)
C11 C61 1.479(15)
C21 C31 1.39(2)
C21 H21 0.9300
C31 C41 1.38(2)
C31 H31 0.9300
C41 C51 1.383(18)
C41 H41 0.9300
C51 H51 0.9300
C61 C71 1.490(15)
C61 H61A 0.9700
C61 H61B 0.9700
C71 H71A 0.9600
C71 H71B 0.9600
C71 H71C 0.9600
N12 C52 1.322(18)
N12 C12 1.353(19)
N12 H12 0.8600
C12 C22 1.41(2)
C12 C62 1.559(17)
C22 C32 1.37(2)
C22 H22 0.9300
C32 C42 1.39(2)
C32 H32 0.9300
C42 C52 1.34(2)
C42 H42 0.9300
C52 H52 0.9300
C62 C72 1.460(18)
C62 H62A 0.9700
C62 H62B 0.9700
C72 H72A 0.9600
C72 H72B 0.9600
C72 H72C 0.9600
